data_4505028
loop_
_publ_author_name
'Zhang, Xiu-Lian'
'Chen, Xiao-Ming'

_publ_section_title
;
 Supramolecular Architectures and Helical Water Chains in Cocrystals of
 Melamine and Aromatic Carboxylic Acids
;
_journal_issue 2
_journal_name_full 'Crystal Growth &amp; Design'
_journal_page_first 617
_journal_paper_doi 10.1021/cg0498251
_journal_volume 5
_journal_year 2005
_chemical_formula_sum 'C10 H10 N8 O6'
_chemical_formula_weight 338.24
_chemical_name_systematic
; 
 ? 
;
_space_group_IT_number 2
_symmetry_cell_setting triclinic
_symmetry_space_group_name_Hall '-P 1'
_symmetry_space_group_name_H-M 'P -1'
_atom_sites_solution_hydrogens geom
_atom_sites_solution_primary direct
_atom_sites_solution_secondary difmap
_audit_creation_method SHELXL-97
_cell_angle_alpha 94.106(2)
_cell_angle_beta 99.216(2)
_cell_angle_gamma 94.645(2)
_cell_formula_units_Z 4
_cell_length_a 8.2068(8)
_cell_length_b 12.7017(14)
_cell_length_c 13.3725(14)
_cell_measurement_temperature 293(2)
_cell_volume 1366.4(2)
_computing_cell_refinement 'SHELXTL-Plus (Sheldrick, 1990)'
_computing_data_collection 'SHELXTL-Plus (Sheldrick, 1990)'
_computing_data_reduction 'SHELXTL-Plus (Sheldrick, 1990)'
_computing_molecular_graphics 'SHELXTL V. 6.10 (Sheldrick, 2000)'
_computing_publication_material 'SHELXL-97 (Sheldrick, 1997)'
_computing_structure_refinement 'SHELXL-97 (Sheldrick, 1997)'
_computing_structure_solution 'SHELXS-97 (Sheldrick, 1990)'
_diffrn_ambient_temperature 293(2)
_diffrn_measured_fraction_theta_full 0.987
_diffrn_measured_fraction_theta_max 0.987
_diffrn_radiation_monochromator graphite
_diffrn_radiation_source 'fine-focus sealed tube'
_diffrn_radiation_type MoK\a
_diffrn_radiation_wavelength 0.71073
_diffrn_reflns_av_R_equivalents 0.0212
_diffrn_reflns_av_sigmaI/netI 0.0557
_diffrn_reflns_limit_h_max 9
_diffrn_reflns_limit_h_min -9
_diffrn_reflns_limit_k_max 8
_diffrn_reflns_limit_k_min -15
_diffrn_reflns_limit_l_max 15
_diffrn_reflns_limit_l_min -15
_diffrn_reflns_number 6970
_diffrn_reflns_theta_full 25.00
_diffrn_reflns_theta_max 25.00
_diffrn_reflns_theta_min 1.55
_exptl_absorpt_coefficient_mu 0.069
_exptl_absorpt_correction_T_max 0.9934
_exptl_absorpt_correction_T_min 0.9883
_exptl_crystal_colour 'colourless '
_exptl_crystal_density_diffrn 0.822
_exptl_crystal_density_method 'not measured'
_exptl_crystal_description plate
_exptl_crystal_F_000 348
_exptl_crystal_size_max 0.17
_exptl_crystal_size_mid 0.12
_exptl_crystal_size_min 0.10
_refine_diff_density_max 0.299
_refine_diff_density_min -0.426
_refine_diff_density_rms 0.053
_refine_ls_extinction_method none
_refine_ls_goodness_of_fit_ref 1.005
_refine_ls_hydrogen_treatment mixed
_refine_ls_matrix_type full
_refine_ls_number_parameters 441
_refine_ls_number_reflns 4739
_refine_ls_number_restraints 2
_refine_ls_restrained_S_all 1.005
_refine_ls_R_factor_all 0.1014
_refine_ls_R_factor_gt 0.0670
_refine_ls_shift/su_max 0.000
_refine_ls_shift/su_mean 0.000
_refine_ls_structure_factor_coef Fsqd
_refine_ls_weighting_details 'calc w=1/[\s^2^(Fo^2^)+(0.0817P)^2^+1.0026P] where P=(Fo^2^+2Fc^2^)/3'
_refine_ls_weighting_scheme calc
_refine_ls_wR_factor_gt 0.1624
_refine_ls_wR_factor_ref 0.1891
_reflns_number_gt 3188
_reflns_number_total 4739
_reflns_threshold_expression >2sigma(I)
_cod_data_source_file cg0498251si20040530_094328.cif
_cod_data_source_block complex_1
_cod_depositor_comments
;
The following automatic conversions were performed:

'_symmetry_cell_setting' value 'Triclinic' changed to 'triclinic'
according to /home/saulius/struct/CIF-dictionaries/cif_core.dic
dictionary named 'cif_core.dic' version 2.4.1 from 2010-06-29.

Automatic conversion script
Id: cif_fix_values 1715 2011-07-08 13:25:40Z adriana 
;
_cod_database_code 4505028

loop_
_symmetry_equiv_pos_as_xyz
'x, y, z'
'-x, -y, -z'

loop_
_atom_site_label
_atom_site_type_symbol
_atom_site_fract_x
_atom_site_fract_y
_atom_site_fract_z
_atom_site_U_iso_or_equiv
_atom_site_adp_type
_atom_site_occupancy
_atom_site_symmetry_multiplicity
_atom_site_calc_flag
_atom_site_refinement_flags
O1 O 0.6656(3) 0.4325(2) 0.33862(18) 0.0566(7) Uani 1 1 d .
O2 O 0.8471(3) 0.3388(2) 0.42571(18) 0.0524(7) Uani 1 1 d .
O3 O 0.9833(4) 0.0072(2) 0.2561(3) 0.0731(9) Uani 1 1 d .
O4 O 0.9004(5) -0.0270(3) 0.0961(3) 0.0999(13) Uani 1 1 d .
O5 O 0.4601(5) 0.1596(3) -0.0714(2) 0.1067(14) Uani 1 1 d .
O6 O 0.3494(4) 0.2715(2) 0.0152(2) 0.0758(10) Uani 1 1 d .
O7 O 0.7771(4) 0.8163(2) 0.3116(2) 0.0748(9) Uani 1 1 d .
O8 O 0.8834(4) 0.8616(2) 0.4651(3) 0.0772(9) Uani 1 1 d .
O9 O 0.7385(3) 1.1884(2) 0.63819(17) 0.0487(7) Uani 1 1 d .
O10 O 0.5261(3) 1.2663(2) 0.55944(18) 0.0576(8) Uani 1 1 d .
O11 O 0.2711(3) 1.1379(2) 0.2143(2) 0.0660(8) Uani 1 1 d .
O12 O 0.3151(4) 0.9852(3) 0.1530(2) 0.0818(10) Uani 1 1 d .
N1 N 0.9045(4) 0.0260(3) 0.1755(3) 0.0581(9) Uani 1 1 d .
N2 N 0.4561(4) 0.2126(3) 0.0058(2) 0.0511(8) Uani 1 1 d .
N3 N 0.6292(4) 1.1986(3) 0.5636(3) 0.0591(9) Uani 1 1 d .
N4 N 0.3428(4) 1.0583(2) 0.2188(2) 0.0449(7) Uani 1 1 d .
N5 N 0.3882(3) 0.5571(2) 0.10130(19) 0.0395(7) Uani 1 1 d .
N6 N 0.1406(3) 0.6326(2) 0.03039(19) 0.0402(7) Uani 1 1 d .
N7 N 0.2771(3) 0.6891(2) 0.1950(2) 0.0384(7) Uani 1 1 d D
H7N H 0.285(5) 0.732(3) 0.2483(19) 0.071(14) Uiso 1 1 d D
N8 N 0.4997(4) 0.6072(2) 0.2680(2) 0.0511(8) Uani 1 1 d .
H8A H 0.5721 0.5621 0.2657 0.061 Uiso 1 1 calc R
H8B H 0.4995 0.6461 0.3233 0.061 Uiso 1 1 calc R
N9 N 0.2574(4) 0.5094(2) -0.0604(2) 0.0475(8) Uani 1 1 d .
H9A H 0.3326 0.4671 -0.0664 0.057 Uiso 1 1 calc R
H9B H 0.1791 0.5136 -0.1107 0.057 Uiso 1 1 calc R
N10 N 0.0420(4) 0.7604(3) 0.1298(2) 0.0619(10) Uani 1 1 d .
H10A H -0.0400 0.7654 0.0820 0.074 Uiso 1 1 calc R
H10B H 0.0518 0.7993 0.1862 0.074 Uiso 1 1 calc R
N11 N 0.7816(4) 0.6229(2) 0.6774(2) 0.0440(7) Uani 1 1 d .
N12 N 0.9778(3) 0.5132(2) 0.7608(2) 0.0382(7) Uani 1 1 d .
N13 N 0.8578(4) 0.4728(2) 0.5904(2) 0.0408(7) Uani 1 1 d D
H13N H 0.858(4) 0.433(2) 0.5367(16) 0.043(10) Uiso 1 1 d D
N14 N 0.6781(4) 0.5786(3) 0.5093(2) 0.0706(12) Uani 1 1 d .
H14A H 0.6212 0.6326 0.5080 0.085 Uiso 1 1 calc R
H14B H 0.6732 0.5367 0.4552 0.085 Uiso 1 1 calc R
N15 N 1.0445(4) 0.3689(2) 0.6668(2) 0.0518(8) Uani 1 1 d .
H15A H 1.1115 0.3532 0.7187 0.062 Uiso 1 1 calc R
H15B H 1.0324 0.3301 0.6103 0.062 Uiso 1 1 calc R
N16 N 0.8944(3) 0.6576(2) 0.8438(2) 0.0452(8) Uani 1 1 d .
H16A H 0.8373 0.7113 0.8458 0.054 Uiso 1 1 calc R
H16B H 0.9586 0.6434 0.8975 0.054 Uiso 1 1 calc R
C1 C 0.5882(4) 0.2060(3) 0.0927(2) 0.0398(8) Uani 1 1 d .
C2 C 0.6057(4) 0.2805(3) 0.1757(3) 0.0409(8) Uani 1 1 d .
H2 H 0.5360 0.3347 0.1757 0.049 Uiso 1 1 calc R
C3 C 0.7283(4) 0.2733(2) 0.2586(2) 0.0365(8) Uani 1 1 d .
C4 C 0.8275(4) 0.1906(3) 0.2587(3) 0.0404(8) Uani 1 1 d .
H4 H 0.9081 0.1838 0.3147 0.049 Uiso 1 1 calc R
C5 C 0.8051(4) 0.1178(3) 0.1743(3) 0.0421(8) Uani 1 1 d .
C6 C 0.6872(4) 0.1242(3) 0.0890(3) 0.0455(9) Uani 1 1 d .
H6 H 0.6758 0.0757 0.0322 0.055 Uiso 1 1 calc R
C7 C 0.7484(4) 0.3551(3) 0.3483(2) 0.0378(8) Uani 1 1 d .
C8 C 0.6888(4) 0.9629(3) 0.3891(3) 0.0398(8) Uani 1 1 d .
C9 C 0.7139(4) 1.0376(3) 0.4717(3) 0.0370(8) Uani 1 1 d .
H9C H 0.7975 1.0329 0.5266 0.044 Uiso 1 1 calc R
C10 C 0.6127(4) 1.1192(2) 0.4712(2) 0.0337(7) Uani 1 1 d .
C11 C 0.4900(4) 1.1266(2) 0.3878(2) 0.0344(7) Uani 1 1 d .
H11 H 0.4228 1.1822 0.3863 0.041 Uiso 1 1 calc R
C12 C 0.4702(4) 1.0500(3) 0.3077(2) 0.0347(7) Uani 1 1 d .
C13 C 0.5667(4) 0.9667(3) 0.3057(3) 0.0396(8) Uani 1 1 d .
H13 H 0.5507 0.9155 0.2509 0.048 Uiso 1 1 calc R
C14 C 0.7909(4) 0.8738(2) 0.3884(3) 0.0335(7) Uani 1 1 d .
C15 C 0.3891(4) 0.6166(3) 0.1869(2) 0.0353(8) Uani 1 1 d .
C16 C 0.2621(4) 0.5678(3) 0.0258(2) 0.0357(8) Uani 1 1 d .
C17 C 0.1533(4) 0.6930(3) 0.1164(2) 0.0388(8) Uani 1 1 d .
C18 C 0.9605(4) 0.4524(3) 0.6739(2) 0.0366(8) Uani 1 1 d .
C19 C 0.8834(4) 0.5966(3) 0.7580(2) 0.0360(8) Uani 1 1 d .
C20 C 0.7720(4) 0.5601(3) 0.5937(3) 0.0426(9) Uani 1 1 d .

loop_
_atom_site_aniso_label
_atom_site_aniso_U_11
_atom_site_aniso_U_22
_atom_site_aniso_U_33
_atom_site_aniso_U_23
_atom_site_aniso_U_13
_atom_site_aniso_U_12
O1 0.0725(18) 0.0483(15) 0.0451(15) -0.0103(12) -0.0054(13) 0.0261(14)
O2 0.0610(16) 0.0502(15) 0.0430(15) -0.0031(12) -0.0028(13) 0.0161(13)
O3 0.069(2) 0.066(2) 0.093(2) 0.0226(18) 0.0192(18) 0.0345(16)
O4 0.112(3) 0.081(2) 0.104(3) -0.035(2) 0.004(2) 0.054(2)
O5 0.117(3) 0.143(3) 0.0502(19) -0.047(2) -0.0161(18) 0.065(3)
O6 0.083(2) 0.084(2) 0.0568(18) -0.0112(16) -0.0110(16) 0.0427(18)
O7 0.085(2) 0.0512(17) 0.090(2) -0.0089(17) 0.0118(17) 0.0338(15)
O8 0.075(2) 0.0605(19) 0.096(2) -0.0020(18) 0.0059(19) 0.0322(16)
O9 0.0498(14) 0.0572(16) 0.0328(13) -0.0094(12) -0.0119(11) 0.0162(12)
O10 0.0728(18) 0.0543(16) 0.0443(15) -0.0117(12) -0.0051(13) 0.0420(14)
O11 0.0704(19) 0.0538(17) 0.0670(19) 0.0044(14) -0.0161(15) 0.0212(15)
O12 0.080(2) 0.101(2) 0.0540(18) -0.0380(18) -0.0136(15) 0.0319(18)
N1 0.051(2) 0.048(2) 0.080(3) 0.002(2) 0.0179(19) 0.0160(16)
N2 0.060(2) 0.054(2) 0.0372(18) -0.0053(15) 0.0032(15) 0.0144(16)
N3 0.064(2) 0.059(2) 0.053(2) -0.0026(17) 0.0108(18) 0.0051(18)
N4 0.0439(17) 0.0511(19) 0.0383(17) -0.0046(15) 0.0048(14) 0.0066(15)
N5 0.0425(16) 0.0438(17) 0.0309(15) -0.0025(13) -0.0019(12) 0.0176(13)
N6 0.0443(16) 0.0449(17) 0.0307(15) -0.0009(13) -0.0010(13) 0.0180(13)
N7 0.0445(17) 0.0360(16) 0.0323(16) -0.0065(13) -0.0001(13) 0.0118(13)
N8 0.0597(19) 0.0559(19) 0.0334(16) -0.0107(14) -0.0093(14) 0.0258(16)
N9 0.0524(18) 0.0565(19) 0.0317(15) -0.0103(14) -0.0043(13) 0.0283(15)
N10 0.070(2) 0.071(2) 0.0445(18) -0.0082(17) -0.0039(16) 0.0445(19)
N11 0.0497(17) 0.0466(17) 0.0335(15) -0.0059(13) -0.0044(13) 0.0219(14)
N12 0.0408(16) 0.0384(16) 0.0340(15) 0.0009(13) -0.0012(12) 0.0129(13)
N13 0.0534(18) 0.0367(16) 0.0303(16) -0.0040(13) -0.0010(14) 0.0144(14)
N14 0.103(3) 0.066(2) 0.0371(18) -0.0141(16) -0.0200(18) 0.053(2)
N15 0.060(2) 0.0419(18) 0.0508(19) -0.0065(15) -0.0046(15) 0.0242(15)
N16 0.0522(18) 0.0494(18) 0.0318(15) -0.0079(13) -0.0027(13) 0.0212(14)
C1 0.048(2) 0.0361(19) 0.0365(19) -0.0011(15) 0.0100(16) 0.0074(15)
C2 0.050(2) 0.0340(18) 0.040(2) -0.0005(15) 0.0126(17) 0.0101(15)
C3 0.0387(18) 0.0326(18) 0.0388(19) 0.0002(15) 0.0093(15) 0.0025(14)
C4 0.0416(19) 0.0377(19) 0.043(2) 0.0042(16) 0.0098(16) 0.0020(15)
C5 0.043(2) 0.0316(18) 0.056(2) 0.0001(16) 0.0195(18) 0.0094(15)
C6 0.054(2) 0.039(2) 0.045(2) -0.0074(17) 0.0161(18) 0.0065(17)
C7 0.0428(19) 0.0352(19) 0.0357(19) 0.0004(15) 0.0059(16) 0.0088(15)
C8 0.0406(19) 0.0342(18) 0.046(2) 0.0025(16) 0.0099(16) 0.0061(15)
C9 0.0353(17) 0.0376(19) 0.0376(19) 0.0033(15) 0.0047(15) 0.0030(14)
C10 0.0369(18) 0.0309(17) 0.0347(18) 0.0037(14) 0.0087(15) 0.0056(14)
C11 0.0374(17) 0.0298(17) 0.0372(18) 0.0011(14) 0.0086(15) 0.0065(14)
C12 0.0346(17) 0.0391(19) 0.0292(17) -0.0002(14) 0.0023(14) 0.0057(14)
C13 0.0449(19) 0.0362(19) 0.0387(19) -0.0055(15) 0.0136(16) 0.0047(15)
C14 0.0352(18) 0.0233(16) 0.042(2) -0.0023(15) 0.0042(16) 0.0131(13)
C15 0.0376(18) 0.0369(18) 0.0306(17) -0.0018(14) 0.0017(15) 0.0097(14)
C16 0.0402(18) 0.0351(18) 0.0309(18) 0.0004(14) 0.0013(15) 0.0104(15)
C17 0.0444(19) 0.0413(19) 0.0308(18) 0.0007(15) 0.0020(15) 0.0147(16)
C18 0.0350(18) 0.0350(18) 0.0382(19) 0.0005(15) 0.0020(15) 0.0050(14)
C19 0.0377(18) 0.0352(18) 0.0351(18) 0.0020(15) 0.0057(15) 0.0060(14)
C20 0.052(2) 0.039(2) 0.0339(19) -0.0043(16) -0.0027(16) 0.0173(16)

loop_
_atom_type_symbol
_atom_type_description
_atom_type_scat_dispersion_real
_atom_type_scat_dispersion_imag
_atom_type_scat_source
C C 0.0033 0.0016 'International Tables Vol C Tables 4.2.6.8 and 6.1.1.4'
H H 0.0000 0.0000 'International Tables Vol C Tables 4.2.6.8 and 6.1.1.4'
N N 0.0061 0.0033 'International Tables Vol C Tables 4.2.6.8 and 6.1.1.4'
O O 0.0106 0.0060 'International Tables Vol C Tables 4.2.6.8 and 6.1.1.4'

loop_
_geom_angle_atom_site_label_1
_geom_angle_atom_site_label_2
_geom_angle_atom_site_label_3
_geom_angle
O4 N1 O3 123.9(4)
O4 N1 C5 117.8(4)
O3 N1 C5 118.3(3)
O5 N2 O6 123.2(3)
O5 N2 C1 118.0(3)
O6 N2 C1 118.9(3)
O10 N3 O9 125.8(3)
O10 N3 C10 116.2(3)
O9 N3 C10 117.9(3)
O11 N4 O12 123.1(3)
O11 N4 C12 118.5(3)
O12 N4 C12 118.4(3)
C15 N5 C16 115.3(3)
C17 N6 C16 115.4(3)
C17 N7 C15 118.6(3)
C20 N11 C19 115.5(3)
C18 N12 C19 114.8(3)
C18 N13 C20 119.2(3)
C6 C1 C2 122.7(3)
C6 C1 N2 118.1(3)
C2 C1 N2 119.1(3)
C3 C2 C1 119.2(3)
C4 C3 C2 119.7(3)
C4 C3 C7 121.2(3)
C2 C3 C7 119.2(3)
C3 C4 C5 119.0(3)
C6 C5 C4 122.9(3)
C6 C5 N1 117.5(3)
C4 C5 N1 119.5(3)
C1 C6 C5 116.4(3)
O1 C7 O2 125.9(3)
O1 C7 C3 117.3(3)
O2 C7 C3 116.9(3)
C9 C8 C13 122.7(3)
C9 C8 C14 120.2(3)
C13 C8 C14 117.1(3)
C10 C9 C8 118.8(3)
C9 C10 C11 120.2(3)
C9 C10 N3 120.3(3)
C11 C10 N3 119.5(3)
C12 C11 C10 118.6(3)
C13 C12 C11 123.0(3)
C13 C12 N4 118.0(3)
C11 C12 N4 118.9(3)
C12 C13 C8 116.7(3)
O7 C14 O8 123.5(3)
O7 C14 C8 118.4(3)
O8 C14 C8 118.1(3)
N8 C15 N5 120.5(3)
N8 C15 N7 117.5(3)
N5 C15 N7 122.0(3)
N9 C16 N5 116.8(3)
N9 C16 N6 117.1(3)
N5 C16 N6 126.0(3)
N6 C17 N10 121.0(3)
N6 C17 N7 122.5(3)
N10 C17 N7 116.5(3)
N15 C18 N12 120.7(3)
N15 C18 N13 117.3(3)
N12 C18 N13 122.0(3)
N16 C19 N11 117.0(3)
N16 C19 N12 116.5(3)
N11 C19 N12 126.4(3)
N14 C20 N11 121.1(3)
N14 C20 N13 116.8(3)
N11 C20 N13 122.1(3)

loop_
_geom_bond_atom_site_label_1
_geom_bond_atom_site_label_2
_geom_bond_distance
O1 C7 1.242(4)
O2 C7 1.249(4)
O3 N1 1.215(4)
O4 N1 1.211(4)
O5 N2 1.199(4)
O6 N2 1.213(4)
O7 C14 1.202(4)
O8 C14 1.202(4)
O9 N3 1.252(4)
O10 N3 1.252(4)
O11 N4 1.211(4)
O12 N4 1.213(4)
N1 C5 1.475(4)
N2 C1 1.469(4)
N3 C10 1.519(4)
N4 C12 1.468(4)
N5 C15 1.324(4)
N5 C16 1.348(4)
N6 C17 1.321(4)
N6 C16 1.350(4)
N7 C17 1.346(4)
N7 C15 1.364(4)
N8 C15 1.318(4)
N9 C16 1.319(4)
N10 C17 1.325(4)
N11 C20 1.316(4)
N11 C19 1.334(4)
N12 C18 1.331(4)
N12 C19 1.362(4)
N13 C18 1.341(4)
N13 C20 1.362(4)
N14 C20 1.308(4)
N15 C18 1.316(4)
N16 C19 1.324(4)
C1 C6 1.372(5)
C1 C2 1.388(4)
C2 C3 1.387(5)
C3 C4 1.380(4)
C3 C7 1.509(4)
C4 C5 1.386(5)
C5 C6 1.384(5)
C8 C9 1.380(4)
C8 C13 1.381(5)
C8 C14 1.462(4)
C9 C10 1.379(4)
C10 C11 1.392(4)
C11 C12 1.374(4)
C12 C13 1.373(4)

loop_
_geom_hbond_atom_site_label_D
_geom_hbond_atom_site_label_H
_geom_hbond_atom_site_label_A
_geom_hbond_distance_DH
_geom_hbond_distance_HA
_geom_hbond_distance_DA
_geom_hbond_angle_DHA
_geom_hbond_site_symmetry_A
N8 H8A O1 0.86 2.11 2.836(4) 142.0 .
N14 H14B O1 0.86 1.96 2.819(4) 175.6 .
N13 H13N O2 0.852(10) 1.821(11) 2.671(3) 175(3) .
N7 H7N O9 0.854(10) 1.811(13) 2.654(3) 169(4) 2_676
N8 H8B O10 0.86 1.91 2.762(4) 173.7 2_676
N16 H16B N6 0.86 2.15 3.002(4) 170.7 1_656
N9 H9B N12 0.86 2.18 3.043(4) 176.3 1_454

loop_
_geom_torsion_atom_site_label_1
_geom_torsion_atom_site_label_2
_geom_torsion_atom_site_label_3
_geom_torsion_atom_site_label_4
_geom_torsion
O5 N2 C1 C6 -13.9(5)
O6 N2 C1 C6 166.7(3)
O5 N2 C1 C2 167.5(4)
O6 N2 C1 C2 -11.9(5)
C6 C1 C2 C3 0.3(5)
N2 C1 C2 C3 178.8(3)
C1 C2 C3 C4 -2.0(5)
C1 C2 C3 C7 179.3(3)
C2 C3 C4 C5 1.7(5)
C7 C3 C4 C5 -179.6(3)
C3 C4 C5 C6 0.1(5)
C3 C4 C5 N1 -176.9(3)
O4 N1 C5 C6 13.6(5)
O3 N1 C5 C6 -165.3(3)
O4 N1 C5 C4 -169.2(4)
O3 N1 C5 C4 12.0(5)
C2 C1 C6 C5 1.5(5)
N2 C1 C6 C5 -177.0(3)
C4 C5 C6 C1 -1.7(5)
N1 C5 C6 C1 175.4(3)
C4 C3 C7 O1 173.3(3)
C2 C3 C7 O1 -8.0(5)
C4 C3 C7 O2 -6.6(5)
C2 C3 C7 O2 172.0(3)
C13 C8 C9 C10 0.3(5)
C14 C8 C9 C10 -178.4(3)
C8 C9 C10 C11 -1.2(5)
C8 C9 C10 N3 175.9(3)
O10 N3 C10 C9 -175.8(3)
O9 N3 C10 C9 1.4(5)
O10 N3 C10 C11 1.4(5)
O9 N3 C10 C11 178.5(3)
C9 C10 C11 C12 1.3(5)
N3 C10 C11 C12 -175.8(3)
C10 C11 C12 C13 -0.4(5)
C10 C11 C12 N4 -179.0(3)
O11 N4 C12 C13 -171.0(3)
O12 N4 C12 C13 8.5(5)
O11 N4 C12 C11 7.6(5)
O12 N4 C12 C11 -172.9(3)
C11 C12 C13 C8 -0.5(5)
N4 C12 C13 C8 178.1(3)
C9 C8 C13 C12 0.6(5)
C14 C8 C13 C12 179.2(3)
C9 C8 C14 O7 -172.7(3)
C13 C8 C14 O7 8.6(5)
C9 C8 C14 O8 7.9(5)
C13 C8 C14 O8 -170.9(3)
C16 N5 C15 N8 175.2(3)
C16 N5 C15 N7 -4.7(5)
C17 N7 C15 N8 -173.7(3)
C17 N7 C15 N5 6.1(5)
C15 N5 C16 N9 -179.9(3)
C15 N5 C16 N6 0.2(5)
C17 N6 C16 N9 -177.3(3)
C17 N6 C16 N5 2.6(5)
C16 N6 C17 N10 179.6(3)
C16 N6 C17 N7 -1.1(5)
C15 N7 C17 N6 -3.0(5)
C15 N7 C17 N10 176.3(3)
C19 N12 C18 N15 -179.7(3)
C19 N12 C18 N13 0.2(5)
C20 N13 C18 N15 -178.2(3)
C20 N13 C18 N12 1.9(5)
C20 N11 C19 N16 -179.2(3)
C20 N11 C19 N12 0.9(5)
C18 N12 C19 N16 178.4(3)
C18 N12 C19 N11 -1.7(5)
C19 N11 C20 N14 -179.0(4)
C19 N11 C20 N13 1.4(5)
C18 N13 C20 N14 177.6(3)
C18 N13 C20 N11 -2.8(5)
